data_7053575
loop_
_publ_author_name
'Conway, Ben'
'Garc\'ia-\'Alvarez, Pablo'
'Kennedy, Alan R.'
'Klett, Jan'
'Mulvey, Robert E.'
'Robertson, Stuart D.'

_publ_section_title
;
 Structural insights into mono-amido tris-alkyl potassium aluminates
;
_journal_issue 8
_journal_name_full 'New Journal of Chemistry'
_journal_page_first 1707
_journal_paper_doi 10.1039/c0nj00226g
_journal_volume 34
_journal_year 2010
_chemical_formula_sum 'C30 H68 Al K N4'
_chemical_formula_weight 550.96
_chemical_name_systematic
;
?
;
_space_group_IT_number 33
_symmetry_cell_setting orthorhombic
_symmetry_space_group_name_Hall 'P 2c -2n'
_symmetry_space_group_name_H-M 'P n a 21'
_atom_sites_solution_hydrogens geom
_atom_sites_solution_primary direct
_atom_sites_solution_secondary difmap
_audit_creation_method SHELXL-97
_cell_angle_alpha 90.00
_cell_angle_beta 90.00
_cell_angle_gamma 90.00
_cell_formula_units_Z 4
_cell_length_a 16.505(3)
_cell_length_b 11.562(3)
_cell_length_c 18.948(4)
_cell_measurement_reflns_used 1361
_cell_measurement_temperature 123(2)
_cell_measurement_theta_max 74.48
_cell_measurement_theta_min 3.50
_cell_volume 3615.9(14)
_computing_structure_refinement 'SHELXL-97 (Sheldrick, 1997)'
_diffrn_ambient_temperature 123(2)
_diffrn_measured_fraction_theta_full 0.962
_diffrn_measured_fraction_theta_max 0.962
_diffrn_measurement_device_type 'Oxford Diffraction Gemini S'
_diffrn_measurement_method 'omega scans'
_diffrn_radiation_monochromator graphite
_diffrn_radiation_source 'fine-focus sealed tube'
_diffrn_radiation_type CuK\a
_diffrn_radiation_wavelength 1.54180
_diffrn_reflns_av_R_equivalents 0.0896
_diffrn_reflns_av_sigmaI/netI 0.1379
_diffrn_reflns_limit_h_max 19
_diffrn_reflns_limit_h_min -19
_diffrn_reflns_limit_k_max 13
_diffrn_reflns_limit_k_min -12
_diffrn_reflns_limit_l_max 22
_diffrn_reflns_limit_l_min -13
_diffrn_reflns_number 8896
_diffrn_reflns_theta_full 64.98
_diffrn_reflns_theta_max 64.98
_diffrn_reflns_theta_min 6.59
_diffrn_standards_decay_% 0
_exptl_absorpt_coefficient_mu 1.665
_exptl_absorpt_correction_T_max 1.00000
_exptl_absorpt_correction_T_min 0.77546
_exptl_absorpt_correction_type multi-scan
_exptl_absorpt_process_details
;
CrysAlisPro, Oxford Diffraction Ltd.,
Version 1.171.33.34d (release 27-02-2009 CrysAlis171 .NET)
(compiled Feb 27 2009,15:38:38)
Empirical absorption correction using spherical harmonics,
implemented in SCALE3 ABSPACK scaling algorithm.
;
_exptl_crystal_colour colourless
_exptl_crystal_density_diffrn 1.012
_exptl_crystal_density_method 'not measured'
_exptl_crystal_description plate
_exptl_crystal_F_000 1232
_exptl_crystal_size_max 0.4
_exptl_crystal_size_mid 0.3
_exptl_crystal_size_min 0.05
_refine_diff_density_max 0.647
_refine_diff_density_min -0.861
_refine_diff_density_rms 0.089
_refine_ls_abs_structure_details 'Flack H D (1983), Acta Cryst. A39, 876-881'
_refine_ls_abs_structure_Flack 0.00(3)
_refine_ls_extinction_method none
_refine_ls_goodness_of_fit_ref 0.943
_refine_ls_hydrogen_treatment constr
_refine_ls_matrix_type full
_refine_ls_number_parameters 337
_refine_ls_number_reflns 4713
_refine_ls_number_restraints 33
_refine_ls_restrained_S_all 0.940
_refine_ls_R_factor_all 0.1589
_refine_ls_R_factor_gt 0.0783
_refine_ls_shift/su_max 0.001
_refine_ls_shift/su_mean 0.000
_refine_ls_structure_factor_coef Fsqd
_refine_ls_weighting_details 'calc w=1/[\s^2^(Fo^2^)+(0.1451P)^2^+0.0000P] where P=(Fo^2^+2Fc^2^)/3'
_refine_ls_weighting_scheme calc
_refine_ls_wR_factor_gt 0.1992
_refine_ls_wR_factor_ref 0.2606
_reflns_number_gt 2057
_reflns_number_total 4713
_reflns_threshold_expression I>2\s(I)
_cod_data_source_file c0nj00226g.txt
_cod_data_source_block jkben8
_cod_original_cell_volume 3616.0(14)
_cod_original_sg_symbol_H-M Pna21
_cod_database_code 7053575

loop_
_symmetry_equiv_pos_as_xyz
'x, y, z'
'-x, -y, z+1/2'
'x+1/2, -y+1/2, z'
'-x+1/2, y+1/2, z+1/2'

loop_
_atom_site_label
_atom_site_type_symbol
_atom_site_fract_x
_atom_site_fract_y
_atom_site_fract_z
_atom_site_U_iso_or_equiv
_atom_site_adp_type
_atom_site_occupancy
_atom_site_symmetry_multiplicity
_atom_site_calc_flag
_atom_site_refinement_flags
_atom_site_disorder_assembly
_atom_site_disorder_group
K1 K 0.32988(13) 0.59590(15) 0.09182(11) 0.0490(6) Uani 1 1 d . . .
Al1 Al 0.32951(18) 0.8812(2) 0.19546(15) 0.0443(8) Uani 1 1 d . A .
C11 C 0.3210(6) 0.8647(7) 0.0890(6) 0.048(2) Uani 1 1 d . A .
H11A H 0.3633 0.8090 0.0744 0.058 Uiso 1 1 calc R . .
H11B H 0.2681 0.8276 0.0791 0.058 Uiso 1 1 calc R . .
C12 C 0.3278(6) 0.9688(9) 0.0399(6) 0.051(3) Uani 1 1 d . . .
H12A H 0.3058 1.0377 0.0654 0.061 Uiso 1 1 calc R A .
C13 C 0.2793(7) 0.9546(10) -0.0295(6) 0.066(3) Uani 1 1 d . . .
H13A H 0.2212 0.9598 -0.0193 0.098 Uiso 1 1 calc R . .
H13B H 0.2914 0.8790 -0.0504 0.098 Uiso 1 1 calc R . .
H13C H 0.2946 1.0159 -0.0626 0.098 Uiso 1 1 calc R . .
C14 C 0.4169(6) 0.9946(8) 0.0208(6) 0.055(3) Uani 1 1 d . . .
H14A H 0.4195 1.0642 -0.0086 0.083 Uiso 1 1 calc R . .
H14B H 0.4396 0.9289 -0.0053 0.083 Uiso 1 1 calc R . .
H14C H 0.4482 1.0069 0.0641 0.083 Uiso 1 1 calc R . .
C21 C 0.2379(6) 0.9760(8) 0.2396(5) 0.047(3) Uani 1 1 d . . .
H21A H 0.1899 0.9252 0.2441 0.056 Uiso 1 1 calc R A .
H21B H 0.2547 0.9979 0.2880 0.056 Uiso 1 1 calc R . .
C22 C 0.2116(6) 1.0858(8) 0.2013(6) 0.050(3) Uani 1 1 d . . .
H22A H 0.2608 1.1218 0.1797 0.060 Uiso 1 1 calc R . .
C23 C 0.1519(7) 1.0556(9) 0.1412(7) 0.071(4) Uani 1 1 d . . .
H23A H 0.1756 0.9951 0.1113 0.106 Uiso 1 1 calc R A .
H23B H 0.1416 1.1247 0.1126 0.106 Uiso 1 1 calc R . .
H23C H 0.1009 1.0278 0.1614 0.106 Uiso 1 1 calc R . .
C24 C 0.1716(7) 1.1768(9) 0.2504(6) 0.071(4) Uani 1 1 d . . .
H24A H 0.2095 1.1979 0.2881 0.107 Uiso 1 1 calc R A .
H24B H 0.1223 1.1440 0.2713 0.107 Uiso 1 1 calc R . .
H24C H 0.1576 1.2458 0.2230 0.107 Uiso 1 1 calc R . .
C31 C 0.4235(7) 0.9911(8) 0.2146(5) 0.056(3) Uani 1 1 d . . .
H31A H 0.4736 0.9488 0.2020 0.068 Uiso 1 1 calc R A .
H31B H 0.4183 1.0553 0.1804 0.068 Uiso 1 1 calc R . .
C32 C 0.4393(7) 1.0483(9) 0.2889(6) 0.055(3) Uani 1 1 d . . .
H32A H 0.4050 1.0062 0.3240 0.066 Uiso 1 1 calc R . .
C33 C 0.5294(7) 1.0340(11) 0.3127(6) 0.072(4) Uani 1 1 d . . .
H33A H 0.5348 1.0575 0.3622 0.109 Uiso 1 1 calc R A .
H33B H 0.5642 1.0827 0.2832 0.109 Uiso 1 1 calc R . .
H33C H 0.5456 0.9529 0.3077 0.109 Uiso 1 1 calc R . .
C34 C 0.4139(7) 1.1732(10) 0.2905(7) 0.081(4) Uani 1 1 d . . .
H34A H 0.3568 1.1794 0.2769 0.121 Uiso 1 1 calc R A .
H34B H 0.4473 1.2177 0.2574 0.121 Uiso 1 1 calc R . .
H34C H 0.4211 1.2040 0.3383 0.121 Uiso 1 1 calc R . .
N41 N 0.3353(5) 0.7177(6) 0.2287(4) 0.046(2) Uani 1 1 d . A .
C42 C 0.2607(6) 0.6667(8) 0.2598(5) 0.043(3) Uani 1 1 d . A .
C421 C 0.1895(6) 0.6895(8) 0.2083(5) 0.050(3) Uani 1 1 d . . .
H42A H 0.1991 0.6479 0.1640 0.076 Uiso 1 1 calc R A .
H42B H 0.1856 0.7726 0.1987 0.076 Uiso 1 1 calc R . .
H42C H 0.1388 0.6624 0.2295 0.076 Uiso 1 1 calc R . .
C422 C 0.2350(7) 0.7180(8) 0.3317(5) 0.058(3) Uani 1 1 d . . .
H42D H 0.2731 0.6930 0.3683 0.088 Uiso 1 1 calc R A .
H42E H 0.1804 0.6909 0.3436 0.088 Uiso 1 1 calc R . .
H42F H 0.2350 0.8027 0.3288 0.088 Uiso 1 1 calc R . .
C43 C 0.2661(7) 0.5358(8) 0.2673(6) 0.056(3) Uani 1 1 d . . .
H43A H 0.2649 0.5004 0.2198 0.067 Uiso 1 1 calc R A .
H43B H 0.2180 0.5078 0.2935 0.067 Uiso 1 1 calc R . .
C44 C 0.3430(6) 0.4957(8) 0.3060(6) 0.055(3) Uani 1 1 d . . .
H44A H 0.3432 0.5252 0.3550 0.066 Uiso 1 1 calc R . .
H44B H 0.3453 0.4102 0.3074 0.066 Uiso 1 1 calc R . .
C45 C 0.4154(6) 0.5438(9) 0.2651(6) 0.054(3) Uani 1 1 d . . .
H45A H 0.4658 0.5221 0.2902 0.065 Uiso 1 1 calc R A .
H45B H 0.4170 0.5070 0.2180 0.065 Uiso 1 1 calc R . .
C46 C 0.4139(7) 0.6749(8) 0.2558(6) 0.050(3) Uani 1 1 d . A .
C461 C 0.4818(6) 0.7012(9) 0.2013(6) 0.062(3) Uani 1 1 d . . .
H46A H 0.4695 0.6621 0.1567 0.093 Uiso 1 1 calc R A .
H46B H 0.5338 0.6733 0.2196 0.093 Uiso 1 1 calc R . .
H46C H 0.4849 0.7848 0.1934 0.093 Uiso 1 1 calc R . .
C462 C 0.4417(6) 0.7310(8) 0.3263(5) 0.056(3) Uani 1 1 d . . .
H46D H 0.4043 0.7089 0.3641 0.085 Uiso 1 1 calc R A .
H46E H 0.4421 0.8154 0.3213 0.085 Uiso 1 1 calc R . .
H46F H 0.4964 0.7041 0.3379 0.085 Uiso 1 1 calc R . .
C512 C 0.4197(7) 0.6224(10) -0.0732(6) 0.064(3) Uani 1 1 d . . .
H51D H 0.3971 0.6999 -0.0661 0.097 Uiso 1 1 calc R A .
H51E H 0.3760 0.5684 -0.0849 0.097 Uiso 1 1 calc R . .
H51F H 0.4590 0.6244 -0.1120 0.097 Uiso 1 1 calc R . .
N51 N 0.4606(5) 0.5839(7) -0.0077(5) 0.057(2) Uani 1 1 d . . .
N52 N 0.3677(5) 0.3722(7) 0.0406(5) 0.052(2) Uani 1 1 d DU A .
C513 C 0.4872(7) 0.4636(9) -0.0135(6) 0.065(3) Uani 1 1 d . . .
H51G H 0.5195 0.4447 0.0290 0.078 Uiso 1 1 calc R A .
H51H H 0.5239 0.4575 -0.0547 0.078 Uiso 1 1 calc R . .
C521 C 0.4223(6) 0.3737(8) -0.0213(6) 0.058(3) Uani 1 1 d . A .
H52D H 0.3904 0.3892 -0.0645 0.070 Uiso 1 1 d R . .
H52E H 0.4479 0.2967 -0.0263 0.070 Uiso 1 1 d R . .
C511 C 0.5321(7) 0.6584(9) 0.0055(6) 0.070(4) Uani 1 1 d . . .
H51A H 0.5702 0.6489 -0.0338 0.105 Uiso 1 1 d R A .
H51B H 0.5583 0.6346 0.0495 0.105 Uiso 1 1 d R . .
H51C H 0.5158 0.7397 0.0089 0.105 Uiso 1 1 d R . .
N53 N 0.1942(5) 0.4721(8) 0.0372(6) 0.065(3) Uani 1 1 d U A .
C523 C 0.4064(7) 0.3165(9) 0.1022(6) 0.065(3) Uani 1 1 d . . .
H52A H 0.4566 0.3575 0.1139 0.098 Uiso 1 1 calc R A .
H52B H 0.4189 0.2357 0.0909 0.098 Uiso 1 1 calc R . .
H52C H 0.3695 0.3193 0.1427 0.098 Uiso 1 1 calc R . .
C524 C 0.2923(10) 0.3075(18) 0.0193(13) 0.056(6) Uiso 0.67 1 d PU A 1
H52F H 0.3067 0.2449 -0.0141 0.067 Uiso 0.67 1 calc PR A 1
H52G H 0.2673 0.2718 0.0615 0.067 Uiso 0.67 1 calc PR A 1
C533 C 0.2346(11) 0.3857(16) -0.0139(10) 0.061(5) Uiso 0.67 1 d PU A 1
H53A H 0.1917 0.3392 -0.0369 0.073 Uiso 0.67 1 calc PR A 1
H53B H 0.2629 0.4298 -0.0513 0.073 Uiso 0.67 1 calc PR A 1
C531 C 0.154(2) 0.545(3) -0.013(3) 0.146(19) Uiso 0.67 1 d P A 1
H53C H 0.1773 0.5327 -0.0602 0.220 Uiso 0.67 1 calc PR A 1
H53D H 0.1607 0.6264 0.0003 0.220 Uiso 0.67 1 calc PR A 1
H53E H 0.0960 0.5261 -0.0144 0.220 Uiso 0.67 1 calc PR A 1
C532 C 0.1354(17) 0.422(2) 0.0854(17) 0.059(7) Uiso 0.67 1 d P A 1
H53F H 0.0896 0.3910 0.0584 0.089 Uiso 0.67 1 calc PR A 1
H53G H 0.1160 0.4816 0.1180 0.089 Uiso 0.67 1 calc PR A 1
H53H H 0.1610 0.3593 0.1122 0.089 Uiso 0.67 1 calc PR A 1
C535 C 0.131(5) 0.447(6) 0.094(5) 0.11(3) Uiso 0.33 1 d P A 2
H53I H 0.0880 0.3991 0.0740 0.169 Uiso 0.33 1 calc PR A 2
H53J H 0.1086 0.5197 0.1114 0.169 Uiso 0.33 1 calc PR A 2
H53K H 0.1571 0.4052 0.1331 0.169 Uiso 0.33 1 calc PR A 2
C522 C 0.2864(14) 0.316(4) 0.037(3) 0.071(13) Uiso 0.33 1 d PDU A 2
H52H H 0.2739 0.2918 0.0859 0.085 Uiso 0.33 1 calc PR A 2
H52I H 0.2943 0.2444 0.0095 0.085 Uiso 0.33 1 calc PR A 2
C536 C 0.147(3) 0.569(4) -0.005(3) 0.045(11) Uiso 0.33 1 d P A 2
H53L H 0.1090 0.5317 -0.0384 0.067 Uiso 0.33 1 calc PR A 2
H53M H 0.1854 0.6162 -0.0318 0.067 Uiso 0.33 1 calc PR A 2
H53N H 0.1165 0.6175 0.0276 0.067 Uiso 0.33 1 calc PR A 2
C534 C 0.209(3) 0.370(4) 0.009(3) 0.094(12) Uiso 0.33 1 d PDU A 2
H53O H 0.2132 0.3784 -0.0429 0.113 Uiso 0.33 1 calc PR A 2
H53P H 0.1630 0.3175 0.0191 0.113 Uiso 0.33 1 calc PR A 2

loop_
_atom_site_aniso_label
_atom_site_aniso_U_11
_atom_site_aniso_U_22
_atom_site_aniso_U_33
_atom_site_aniso_U_23
_atom_site_aniso_U_13
_atom_site_aniso_U_12
K1 0.0685(14) 0.0367(9) 0.0419(14) -0.0053(11) 0.0111(14) -0.0006(11)
Al1 0.0640(19) 0.0327(12) 0.0364(18) 0.0000(13) 0.0056(18) -0.0006(15)
C11 0.067(6) 0.034(4) 0.044(6) -0.002(6) 0.003(6) -0.006(4)
C12 0.057(7) 0.052(6) 0.044(7) -0.001(5) 0.002(6) 0.001(5)
C13 0.080(8) 0.069(7) 0.047(7) 0.022(6) -0.017(7) -0.010(7)
C14 0.078(8) 0.043(6) 0.045(7) -0.005(5) 0.019(6) -0.010(5)
C21 0.059(6) 0.046(6) 0.037(6) 0.000(5) -0.003(5) -0.002(5)
C22 0.047(6) 0.052(6) 0.052(7) -0.006(6) 0.003(6) 0.001(5)
C23 0.077(9) 0.058(6) 0.078(9) 0.011(7) 0.004(7) 0.003(6)
C24 0.101(10) 0.044(6) 0.069(8) -0.003(6) 0.010(8) 0.014(7)
C31 0.096(9) 0.044(6) 0.030(6) -0.001(5) 0.018(6) 0.002(6)
C32 0.069(8) 0.050(6) 0.045(7) -0.004(6) -0.002(6) -0.005(5)
C33 0.067(8) 0.092(9) 0.059(8) 0.012(7) -0.020(7) 0.003(7)
C34 0.102(10) 0.065(8) 0.076(9) -0.011(7) -0.029(8) 0.009(7)
N41 0.056(5) 0.043(4) 0.038(5) 0.015(4) -0.001(4) 0.003(4)
C42 0.058(7) 0.048(6) 0.025(6) -0.010(5) 0.002(5) 0.008(5)
C421 0.062(7) 0.046(5) 0.043(7) 0.002(5) -0.001(6) -0.003(5)
C422 0.083(8) 0.040(6) 0.052(7) 0.007(6) 0.003(6) 0.002(5)
C43 0.072(8) 0.049(6) 0.045(7) -0.004(6) -0.009(6) -0.004(6)
C44 0.083(8) 0.037(5) 0.045(7) -0.006(5) -0.003(7) -0.006(6)
C45 0.059(7) 0.057(6) 0.045(7) -0.007(6) -0.002(6) 0.005(6)
C46 0.063(7) 0.036(5) 0.052(7) -0.002(5) -0.003(6) -0.003(5)
C461 0.067(7) 0.050(6) 0.070(8) -0.001(6) 0.015(7) -0.002(5)
C462 0.080(8) 0.037(6) 0.053(7) 0.010(5) -0.016(6) -0.004(5)
C512 0.070(7) 0.071(8) 0.053(8) 0.029(6) 0.003(6) 0.000(6)
N51 0.068(6) 0.043(5) 0.059(6) -0.002(4) 0.008(5) -0.012(4)
N52 0.058(5) 0.050(5) 0.048(6) -0.016(5) -0.002(5) 0.003(4)
C513 0.092(9) 0.054(7) 0.049(8) -0.015(6) 0.020(7) -0.005(6)
C521 0.083(8) 0.045(6) 0.046(7) -0.017(6) -0.001(7) -0.001(6)
C511 0.094(9) 0.053(7) 0.062(8) -0.003(6) 0.025(7) -0.008(7)
N53 0.063(6) 0.062(6) 0.070(7) -0.031(6) -0.005(5) 0.005(5)
C523 0.074(8) 0.068(7) 0.054(8) -0.006(7) 0.006(7) 0.000(6)

loop_
_atom_type_symbol
_atom_type_description
_atom_type_scat_dispersion_real
_atom_type_scat_dispersion_imag
_atom_type_scat_source
C C 0.0181 0.0091 'International Tables Vol C Tables 4.2.6.8 and 6.1.1.4'
H H 0.0000 0.0000 'International Tables Vol C Tables 4.2.6.8 and 6.1.1.4'
N N 0.0311 0.0180 'International Tables Vol C Tables 4.2.6.8 and 6.1.1.4'
Al Al 0.2130 0.2455 'International Tables Vol C Tables 4.2.6.8 and 6.1.1.4'
K K 0.3868 1.0657 'International Tables Vol C Tables 4.2.6.8 and 6.1.1.4'

loop_
_geom_angle_atom_site_label_1
_geom_angle_atom_site_label_2
_geom_angle_atom_site_label_3
_geom_angle
N52 K1 N53 65.8(2)
N52 K1 N51 64.2(2)
N53 K1 N51 109.1(3)
N52 K1 N41 136.9(2)
N53 K1 N41 125.6(3)
N51 K1 N41 125.3(3)
N52 K1 C11 156.4(3)
N53 K1 C11 117.3(3)
N51 K1 C11 94.2(3)
N41 K1 C11 62.6(2)
N52 K1 C42 126.9(2)
N53 K1 C42 101.1(3)
N51 K1 C42 149.3(3)
N41 K1 C42 25.1(2)
C11 K1 C42 76.4(3)
N52 K1 C533 43.4(3)
N53 K1 C533 25.4(3)
N51 K1 C533 85.9(4)
N41 K1 C533 147.4(4)
C11 K1 C533 131.2(3)
C42 K1 C533 122.4(4)
N52 K1 C46 116.9(2)
N53 K1 C46 139.4(3)
N51 K1 C46 107.2(3)
N41 K1 C46 24.5(2)
C11 K1 C46 77.0(3)
C42 K1 C46 42.4(2)
C533 K1 C46 149.0(3)
N52 K1 Al1 163.8(2)
N53 K1 Al1 128.0(2)
N51 K1 Al1 112.27(18)
N41 K1 Al1 30.78(15)
C11 K1 Al1 31.8(2)
C42 K1 Al1 47.88(17)
C533 K1 Al1 152.1(3)
C46 K1 Al1 47.67(17)
N41 Al1 C11 103.1(3)
N41 Al1 C31 119.9(4)
C11 Al1 C31 106.8(4)
N41 Al1 C21 114.5(4)
C11 Al1 C21 113.9(4)
C31 Al1 C21 99.0(4)
N41 Al1 K1 49.2(2)
C11 Al1 K1 53.9(2)
C31 Al1 K1 128.7(3)
C21 Al1 K1 132.1(3)
C12 C11 Al1 121.8(7)
C12 C11 K1 142.6(7)
Al1 C11 K1 94.2(3)
C12 C11 H11A 106.9
Al1 C11 H11A 106.9
K1 C11 H11A 47.3
C12 C11 H11B 106.9
Al1 C11 H11B 106.9
K1 C11 H11B 67.2
H11A C11 H11B 106.7
C11 C12 C14 111.4(8)
C11 C12 C13 113.3(8)
C14 C12 C13 108.3(8)
C11 C12 H12A 107.9
C14 C12 H12A 107.9
C13 C12 H12A 107.9
C12 C13 H13A 109.5
C12 C13 H13B 109.5
H13A C13 H13B 109.5
C12 C13 H13C 109.5
H13A C13 H13C 109.5
H13B C13 H13C 109.5
C12 C14 H14A 109.5
C12 C14 H14B 109.5
H14A C14 H14B 109.5
C12 C14 H14C 109.5
H14A C14 H14C 109.5
H14B C14 H14C 109.5
C22 C21 Al1 117.5(7)
C22 C21 H21A 107.9
Al1 C21 H21A 107.9
C22 C21 H21B 107.9
Al1 C21 H21B 107.9
H21A C21 H21B 107.2
C21 C22 C23 110.1(8)
C21 C22 C24 113.6(9)
C23 C22 C24 108.9(8)
C21 C22 H22A 108.0
C23 C22 H22A 108.0
C24 C22 H22A 108.0
C22 C23 H23A 109.5
C22 C23 H23B 109.5
H23A C23 H23B 109.5
C22 C23 H23C 109.5
H23A C23 H23C 109.5
H23B C23 H23C 109.5
C22 C24 H24A 109.5
C22 C24 H24B 109.5
H24A C24 H24B 109.5
C22 C24 H24C 109.5
H24A C24 H24C 109.5
H24B C24 H24C 109.5
C32 C31 Al1 123.1(7)
C32 C31 H31A 106.5
Al1 C31 H31A 106.5
C32 C31 H31B 106.5
Al1 C31 H31B 106.5
H31A C31 H31B 106.5
C34 C32 C33 111.2(9)
C34 C32 C31 112.0(9)
C33 C32 C31 111.8(9)
C34 C32 H32A 107.2
C33 C32 H32A 107.2
C31 C32 H32A 107.2
C32 C33 H33A 109.5
C32 C33 H33B 109.5
H33A C33 H33B 109.5
C32 C33 H33C 109.5
H33A C33 H33C 109.5
H33B C33 H33C 109.5
C32 C34 H34A 109.5
C32 C34 H34B 109.5
H34A C34 H34B 109.5
C32 C34 H34C 109.5
H34A C34 H34C 109.5
H34B C34 H34C 109.5
C46 N41 C42 117.1(7)
C46 N41 Al1 117.9(6)
C42 N41 Al1 117.5(6)
C46 N41 K1 99.9(6)
C42 N41 K1 97.7(5)
Al1 N41 K1 100.0(3)
N41 C42 C43 112.5(8)
N41 C42 C422 115.2(8)
C43 C42 C422 108.4(8)
N41 C42 C421 108.0(8)
C43 C42 C421 105.8(8)
C422 C42 C421 106.4(8)
N41 C42 K1 57.2(4)
C43 C42 K1 80.3(6)
C422 C42 K1 170.7(6)
C421 C42 K1 73.3(5)
C42 C421 H42A 109.5
C42 C421 H42B 109.5
H42A C421 H42B 109.5
C42 C421 H42C 109.5
H42A C421 H42C 109.5
H42B C421 H42C 109.5
C42 C422 H42D 109.5
C42 C422 H42E 109.5
H42D C422 H42E 109.5
C42 C422 H42F 109.5
H42D C422 H42F 109.5
H42E C422 H42F 109.5
C42 C43 C44 113.1(8)
C42 C43 H43A 109.0
C44 C43 H43A 109.0
C42 C43 H43B 109.0
C44 C43 H43B 109.0
H43A C43 H43B 107.8
C45 C44 C43 107.1(9)
C45 C44 H44A 110.3
C43 C44 H44A 110.3
C45 C44 H44B 110.3
C43 C44 H44B 110.3
H44A C44 H44B 108.5
C46 C45 C44 114.0(9)
C46 C45 H45A 108.7
C44 C45 H45A 108.7
C46 C45 H45B 108.7
C44 C45 H45B 108.7
H45A C45 H45B 107.6
N41 C46 C45 112.7(9)
N41 C46 C461 109.7(9)
C45 C46 C461 105.1(8)
N41 C46 C462 114.7(8)
C45 C46 C462 108.0(8)
C461 C46 C462 106.0(8)
N41 C46 K1 55.7(5)
C45 C46 K1 81.5(6)
C461 C46 K1 75.5(6)
C462 C46 K1 169.3(7)
C46 C461 H46A 109.5
C46 C461 H46B 109.5
H46A C461 H46B 109.5
C46 C461 H46C 109.5
H46A C461 H46C 109.5
H46B C461 H46C 109.5
C46 C462 H46D 109.5
C46 C462 H46E 109.5
H46D C462 H46E 109.5
C46 C462 H46F 109.5
H46D C462 H46F 109.5
H46E C462 H46F 109.5
N51 C512 H51D 109.5
N51 C512 H51E 109.5
H51D C512 H51E 109.5
N51 C512 H51F 109.5
H51D C512 H51F 109.5
H51E C512 H51F 109.5
C513 N51 C512 111.1(9)
C513 N51 C511 109.1(9)
C512 N51 C511 109.2(8)
C513 N51 K1 108.7(6)
C512 N51 K1 101.1(6)
C511 N51 K1 117.4(6)
C521 N52 C523 111.5(8)
C521 N52 C522 121(2)
C523 N52 C522 104(2)
C521 N52 C524 107.3(11)
C523 N52 C524 110.6(11)
C522 N52 C524 14(3)
C521 N52 K1 113.3(6)
C523 N52 K1 102.8(6)
C522 N52 K1 102(2)
C524 N52 K1 111.3(10)
N51 C513 C521 116.9(9)
N51 C513 H51G 108.1
C521 C513 H51G 108.1
N51 C513 H51H 108.1
C521 C513 H51H 108.1
H51G C513 H51H 107.3
N52 C521 C513 111.5(8)
N52 C521 H52D 109.5
C513 C521 H52D 109.6
N52 C521 H52E 109.0
C513 C521 H52E 109.1
H52D C521 H52E 108.0
N51 C511 H51A 108.5
N51 C511 H51B 109.4
H51A C511 H51B 109.5
N51 C511 H51C 110.5
H51A C511 H51C 109.5
H51B C511 H51C 109.5
C534 N53 C531 110(3)
C534 N53 C532 91(3)
C531 N53 C532 110(2)
C534 N53 C535 104(4)
C531 N53 C535 106(4)
C532 N53 C535 13(3)
C534 N53 C533 24(2)
C531 N53 C533 99.3(19)
C532 N53 C533 115.1(15)
C535 N53 C533 128(3)
C534 N53 C536 121(3)
C531 N53 C536 11(3)
C532 N53 C536 106(2)
C535 N53 C536 99(4)
C533 N53 C536 110(2)
C534 N53 K1 116.8(19)
C531 N53 K1 108.1(16)
C532 N53 K1 119.8(14)
C535 N53 K1 112(3)
C533 N53 K1 102.3(8)
C536 N53 K1 102.7(15)
N52 C523 H52A 109.5
N52 C523 H52B 109.5
H52A C523 H52B 109.5
N52 C523 H52C 109.5
H52A C523 H52C 109.5
H52B C523 H52C 109.5
C533 C524 N52 110.3(15)
C533 C524 H52F 109.6
N52 C524 H52F 109.6
C533 C524 H52G 109.6
N52 C524 H52G 109.6
H52F C524 H52G 108.1
C524 C533 N53 114.4(16)
C524 C533 K1 83.7(12)
N53 C533 K1 52.3(7)
C524 C533 H53A 108.7
N53 C533 H53A 108.7
K1 C533 H53A 160.9
C524 C533 H53B 108.7
N53 C533 H53B 108.7
K1 C533 H53B 80.8
H53A C533 H53B 107.6
N53 C531 H53C 109.5
N53 C531 H53D 109.5
N53 C531 H53E 109.5
N53 C532 H53F 109.5
N53 C532 H53G 109.5
N53 C532 H53H 109.5
N53 C535 H53I 109.5
N53 C535 H53J 109.5
H53I C535 H53J 109.5
N53 C535 H53K 109.5
H53I C535 H53K 109.5
H53J C535 H53K 109.5
N52 C522 C534 127(4)
N52 C522 H52H 105.6
C534 C522 H52H 105.6
N52 C522 H52I 105.6
C534 C522 H52I 105.6
H52H C522 H52I 106.1
N53 C536 H53L 109.5
N53 C536 H53M 109.5
H53L C536 H53M 109.5
N53 C536 H53N 109.5
H53L C536 H53N 109.5
H53M C536 H53N 109.5
N53 C534 C522 112(4)
N53 C534 H53O 109.2
C522 C534 H53O 109.2
N53 C534 H53P 109.2
C522 C534 H53P 109.2
H53O C534 H53P 107.9

loop_
_geom_bond_atom_site_label_1
_geom_bond_atom_site_label_2
_geom_bond_distance
K1 N52 2.832(8)
K1 N53 2.852(9)
K1 N51 2.869(9)
K1 N41 2.952(8)
K1 C11 3.111(8)
K1 C42 3.480(9)
K1 C533 3.520(19)
K1 C46 3.522(11)
K1 Al1 3.839(3)
Al1 N41 1.995(8)
Al1 C11 2.031(11)
Al1 C31 2.038(11)
Al1 C21 2.047(10)
C11 C12 1.526(13)
C11 H11A 0.9900
C11 H11B 0.9900
C12 C14 1.543(12)
C12 C13 1.547(14)
C12 H12A 1.0000
C13 H13A 0.9800
C13 H13B 0.9800
C13 H13C 0.9800
C14 H14A 0.9800
C14 H14B 0.9800
C14 H14C 0.9800
C21 C22 1.525(13)
C21 H21A 0.9900
C21 H21B 0.9900
C22 C23 1.546(15)
C22 C24 1.552(14)
C22 H22A 1.0000
C23 H23A 0.9800
C23 H23B 0.9800
C23 H23C 0.9800
C24 H24A 0.9800
C24 H24B 0.9800
C24 H24C 0.9800
C31 C32 1.578(13)
C31 H31A 0.9900
C31 H31B 0.9900
C32 C34 1.504(14)
C32 C33 1.562(13)
C32 H32A 1.0000
C33 H33A 0.9800
C33 H33B 0.9800
C33 H33C 0.9800
C34 H34A 0.9800
C34 H34B 0.9800
C34 H34C 0.9800
N41 C46 1.480(12)
N41 C42 1.487(12)
C42 C43 1.523(13)
C42 C422 1.545(12)
C42 C421 1.551(13)
C421 H42A 0.9800
C421 H42B 0.9800
C421 H42C 0.9800
C422 H42D 0.9800
C422 H42E 0.9800
C422 H42F 0.9800
C43 C44 1.537(13)
C43 H43A 0.9900
C43 H43B 0.9900
C44 C45 1.529(14)
C44 H44A 0.9900
C44 H44B 0.9900
C45 C46 1.527(13)
C45 H45A 0.9900
C45 H45B 0.9900
C46 C461 1.552(14)
C46 C462 1.555(13)
C461 H46A 0.9800
C461 H46B 0.9800
C461 H46C 0.9800
C462 H46D 0.9800
C462 H46E 0.9800
C462 H46F 0.9800
C512 N51 1.481(13)
C512 H51D 0.9800
C512 H51E 0.9800
C512 H51F 0.9800
N51 C513 1.462(12)
N51 C511 1.482(13)
N52 C521 1.479(12)
N52 C523 1.480(13)
N52 C522 1.489(10)
N52 C524 1.507(18)
C513 C521 1.500(13)
C513 H51G 0.9900
C513 H51H 0.9900
C521 H52D 0.9900
C521 H52E 0.9900
C511 H51A 0.9800
C511 H51B 0.9800
C511 H51C 0.9800
N53 C534 1.32(5)
N53 C531 1.44(4)
N53 C532 1.45(3)
N53 C535 1.52(8)
N53 C533 1.54(2)
N53 C536 1.58(5)
C523 H52A 0.9800
C523 H52B 0.9800
C523 H52C 0.9800
C524 C533 1.46(2)
C524 H52F 0.9900
C524 H52G 0.9900
C533 H53A 0.9900
C533 H53B 0.9900
C531 H53C 0.9800
C531 H53D 0.9800
C531 H53E 0.9800
C532 H53F 0.9800
C532 H53G 0.9800
C532 H53H 0.9800
C535 H53I 0.9800
C535 H53J 0.9800
C535 H53K 0.9800
C522 C534 1.517(10)
C522 H52H 0.9900
C522 H52I 0.9900
C536 H53L 0.9800
C536 H53M 0.9800
C536 H53N 0.9800
C534 H53O 0.9900
C534 H53P 0.9900

loop_
_geom_torsion_atom_site_label_1
_geom_torsion_atom_site_label_2
_geom_torsion_atom_site_label_3
_geom_torsion_atom_site_label_4
_geom_torsion
N52 K1 Al1 N41 -48.2(8)
N53 K1 Al1 N41 97.5(4)
N51 K1 Al1 N41 -122.2(4)
C11 K1 Al1 N41 178.6(5)
C42 K1 Al1 N41 29.7(4)
C533 K1 Al1 N41 110.4(8)
C46 K1 Al1 N41 -28.7(4)
N52 K1 Al1 C11 133.3(8)
N53 K1 Al1 C11 -81.0(5)
N51 K1 Al1 C11 59.3(4)
N41 K1 Al1 C11 -178.6(5)
C42 K1 Al1 C11 -148.9(4)
C533 K1 Al1 C11 -68.2(8)
C46 K1 Al1 C11 152.7(4)
N52 K1 Al1 C31 50.6(8)
N53 K1 Al1 C31 -163.7(5)
N51 K1 Al1 C31 -23.4(4)
N41 K1 Al1 C31 98.7(5)
C11 K1 Al1 C31 -82.7(5)
C42 K1 Al1 C31 128.4(5)
C533 K1 Al1 C31 -150.9(8)
C46 K1 Al1 C31 70.0(5)
N52 K1 Al1 C21 -135.7(8)
N53 K1 Al1 C21 10.0(5)
N51 K1 Al1 C21 150.3(4)
N41 K1 Al1 C21 -87.6(5)
C11 K1 Al1 C21 91.0(5)
C42 K1 Al1 C21 -57.9(4)
C533 K1 Al1 C21 22.8(8)
C46 K1 Al1 C21 -116.3(5)
N41 Al1 C11 C12 -170.6(8)
C31 Al1 C11 C12 -43.5(9)
C21 Al1 C11 C12 64.7(9)
K1 Al1 C11 C12 -169.5(10)
N41 Al1 C11 K1 -1.1(4)
C31 Al1 C11 K1 126.1(4)
C21 Al1 C11 K1 -125.8(4)
N52 K1 C11 C12 15.7(15)
N53 K1 C11 C12 -75.9(11)
N51 K1 C11 C12 38.2(11)
N41 K1 C11 C12 166.1(12)
C42 K1 C11 C12 -171.5(11)
C533 K1 C11 C12 -50.0(12)
C46 K1 C11 C12 144.9(11)
Al1 K1 C11 C12 165.3(13)
N52 K1 C11 Al1 -149.5(5)
N53 K1 C11 Al1 118.9(4)
N51 K1 C11 Al1 -127.1(4)
N41 K1 C11 Al1 0.8(3)
C42 K1 C11 Al1 23.2(3)
C533 K1 C11 Al1 144.7(5)
C46 K1 C11 Al1 -20.4(3)
Al1 C11 C12 C14 86.9(10)
K1 C11 C12 C14 -75.8(13)
Al1 C11 C12 C13 -150.7(8)
K1 C11 C12 C13 46.7(15)
N41 Al1 C21 C22 -160.5(7)
C11 Al1 C21 C22 -42.2(9)
C31 Al1 C21 C22 70.7(8)
K1 Al1 C21 C22 -104.3(7)
Al1 C21 C22 C23 82.4(10)
Al1 C21 C22 C24 -155.2(7)
N41 Al1 C31 C32 -76.9(9)
C11 Al1 C31 C32 166.5(8)
C21 Al1 C31 C32 48.1(9)
K1 Al1 C31 C32 -136.6(7)
Al1 C31 C32 C34 -103.8(10)
Al1 C31 C32 C33 130.7(9)
C11 Al1 N41 C46 108.1(7)
C31 Al1 N41 C46 -10.3(8)
C21 Al1 N41 C46 -127.6(7)
K1 Al1 N41 C46 106.9(7)
C11 Al1 N41 C42 -103.0(7)
C31 Al1 N41 C42 138.6(7)
C21 Al1 N41 C42 21.3(8)
K1 Al1 N41 C42 -104.2(7)
C11 Al1 N41 K1 1.2(4)
C31 Al1 N41 K1 -117.2(4)
C21 Al1 N41 K1 125.5(4)
N52 K1 N41 C46 41.4(7)
N53 K1 N41 C46 133.0(6)
N51 K1 N41 C46 -47.2(6)
C11 K1 N41 C46 -121.7(6)
C42 K1 N41 C46 119.4(8)
C533 K1 N41 C46 113.7(8)
Al1 K1 N41 C46 -120.9(7)
N52 K1 N41 C42 -77.9(6)
N53 K1 N41 C42 13.6(6)
N51 K1 N41 C42 -166.5(5)
C11 K1 N41 C42 118.9(6)
C533 K1 N41 C42 -5.6(9)
C46 K1 N41 C42 -119.4(8)
Al1 K1 N41 C42 119.8(7)
N52 K1 N41 Al1 162.3(3)
N53 K1 N41 Al1 -106.1(4)
N51 K1 N41 Al1 73.7(4)
C11 K1 N41 Al1 -0.8(3)
C42 K1 N41 Al1 -119.8(7)
C533 K1 N41 Al1 -125.4(6)
C46 K1 N41 Al1 120.9(7)
C46 N41 C42 C43 -44.2(11)
Al1 N41 C42 C43 166.7(7)
K1 N41 C42 C43 61.1(8)
C46 N41 C42 C422 80.7(10)
Al1 N41 C42 C422 -68.4(9)
K1 N41 C42 C422 -174.0(7)
C46 N41 C42 C421 -160.6(8)
Al1 N41 C42 C421 50.3(9)
K1 N41 C42 C421 -55.3(7)
C46 N41 C42 K1 -105.3(7)
Al1 N41 C42 K1 105.5(6)
N52 K1 C42 N41 123.3(5)
N53 K1 C42 N41 -168.7(5)
N51 K1 C42 N41 21.8(8)
C11 K1 C42 N41 -53.1(5)
C533 K1 C42 N41 176.4(5)
C46 K1 C42 N41 32.4(5)
Al1 K1 C42 N41 -36.8(4)
N52 K1 C42 C43 -1.5(7)
N53 K1 C42 C43 66.4(6)
N51 K1 C42 C43 -103.0(7)
N41 K1 C42 C43 -124.8(8)
C11 K1 C42 C43 -177.9(6)
C533 K1 C42 C43 51.6(7)
C46 K1 C42 C43 -92.5(6)
Al1 K1 C42 C43 -161.6(7)
N52 K1 C42 C422 159(4)
N53 K1 C42 C422 -133(4)
N51 K1 C42 C422 58(4)
N41 K1 C42 C422 36(4)
C11 K1 C42 C422 -17(4)
C533 K1 C42 C422 -147(4)
C46 K1 C42 C422 69(4)
Al1 K1 C42 C422 -1(4)
N52 K1 C42 C421 -111.4(5)
N53 K1 C42 C421 -43.4(5)
N51 K1 C42 C421 147.2(5)
N41 K1 C42 C421 125.3(8)
C11 K1 C42 C421 72.2(5)
C533 K1 C42 C421 -58.2(6)
C46 K1 C42 C421 157.7(7)
Al1 K1 C42 C421 88.5(5)
N41 C42 C43 C44 51.8(11)
C422 C42 C43 C44 -76.7(11)
C421 C42 C43 C44 169.6(9)
K1 C42 C43 C44 100.2(8)
C42 C43 C44 C45 -57.0(11)
C43 C44 C45 C46 55.9(11)
C42 N41 C46 C45 42.8(12)
Al1 N41 C46 C45 -168.2(7)
K1 N41 C46 C45 -61.2(9)
C42 N41 C46 C461 159.5(8)
Al1 N41 C46 C461 -51.5(10)
K1 N41 C46 C461 55.5(8)
C42 N41 C46 C462 -81.4(10)
Al1 N41 C46 C462 67.6(10)
K1 N41 C46 C462 174.6(7)
C42 N41 C46 K1 104.0(7)
Al1 N41 C46 K1 -107.0(6)
C44 C45 C46 N41 -49.6(12)
C44 C45 C46 C461 -169.0(9)
C44 C45 C46 C462 78.2(11)
C44 C45 C46 K1 -96.7(8)
N52 K1 C46 N41 -149.5(5)
N53 K1 C46 N41 -66.1(7)
N51 K1 C46 N41 141.2(5)
C11 K1 C46 N41 50.8(5)
C42 K1 C46 N41 -33.2(5)
C533 K1 C46 N41 -107.1(8)
Al1 K1 C46 N41 36.4(5)
N52 K1 C46 C45 -24.3(7)
N53 K1 C46 C45 59.1(7)
N51 K1 C46 C45 -93.6(6)
N41 K1 C46 C45 125.2(9)
C11 K1 C46 C45 176.0(6)
C42 K1 C46 C45 92.0(6)
C533 K1 C46 C45 18.1(10)
Al1 K1 C46 C45 161.6(7)
N52 K1 C46 C461 83.7(6)
N53 K1 C46 C461 167.2(5)
N51 K1 C46 C461 14.4(6)
N41 K1 C46 C461 -126.8(8)
C11 K1 C46 C461 -75.9(5)
C42 K1 C46 C461 -160.0(7)
C533 K1 C46 C461 126.2(8)
Al1 K1 C46 C461 -90.3(5)
N52 K1 C46 C462 -177(4)
N53 K1 C46 C462 -93(4)
N51 K1 C46 C462 114(4)
N41 K1 C46 C462 -27(4)
C11 K1 C46 C462 24(4)
C42 K1 C46 C462 -61(4)
C533 K1 C46 C462 -134(4)
Al1 K1 C46 C462 9(4)
N52 K1 N51 C513 -15.8(7)
N53 K1 N51 C513 -65.3(8)
N41 K1 N51 C513 114.9(7)
C11 K1 N51 C513 174.0(7)
C42 K1 N51 C513 103.8(7)
C533 K1 N51 C513 -55.0(7)
C46 K1 N51 C513 96.3(7)
Al1 K1 N51 C513 146.9(6)
N52 K1 N51 C512 101.2(6)
N53 K1 N51 C512 51.7(6)
N41 K1 N51 C512 -128.1(6)
C11 K1 N51 C512 -69.0(6)
C42 K1 N51 C512 -139.3(6)
C533 K1 N51 C512 62.0(6)
C46 K1 N51 C512 -146.7(6)
Al1 K1 N51 C512 -96.1(6)
N52 K1 N51 C511 -140.1(8)
N53 K1 N51 C511 170.4(7)
N41 K1 N51 C511 -9.5(8)
C11 K1 N51 C511 49.6(7)
C42 K1 N51 C511 -20.6(10)
C533 K1 N51 C511 -179.3(8)
C46 K1 N51 C511 -28.0(8)
Al1 K1 N51 C511 22.6(8)
N53 K1 N52 C521 115.4(7)
N51 K1 N52 C521 -12.7(6)
N41 K1 N52 C521 -127.7(6)
C11 K1 N52 C521 12.3(11)
C42 K1 N52 C521 -158.9(6)
C533 K1 N52 C521 100.7(8)
C46 K1 N52 C521 -109.8(7)
Al1 K1 N52 C521 -93.7(9)
N53 K1 N52 C523 -124.1(7)
N51 K1 N52 C523 107.9(6)
N41 K1 N52 C523 -7.1(8)
C11 K1 N52 C523 132.8(7)
C42 K1 N52 C523 -38.3(7)
C533 K1 N52 C523 -138.8(8)
C46 K1 N52 C523 10.8(7)
Al1 K1 N52 C523 26.8(11)
N53 K1 N52 C522 -17(2)
N51 K1 N52 C522 -145(2)
N41 K1 N52 C522 100(2)
C11 K1 N52 C522 -120(2)
C42 K1 N52 C522 69(2)
C533 K1 N52 C522 -31(2)
C46 K1 N52 C522 118(2)
Al1 K1 N52 C522 134(2)
N53 K1 N52 C524 -5.6(10)
N51 K1 N52 C524 -133.7(11)
N41 K1 N52 C524 111.3(10)
C11 K1 N52 C524 -108.7(12)
C42 K1 N52 C524 80.1(11)
C533 K1 N52 C524 -20.3(11)
C46 K1 N52 C524 129.2(10)
Al1 K1 N52 C524 145.2(10)
C512 N51 C513 C521 -64.3(12)
C511 N51 C513 C521 175.3(9)
K1 N51 C513 C521 46.2(11)
C523 N52 C521 C513 -75.3(11)
C522 N52 C521 C513 162(2)
C524 N52 C521 C513 163.3(11)
K1 N52 C521 C513 40.1(10)
N51 C513 C521 N52 -61.4(13)
N52 K1 N53 C534 -4(3)
N51 K1 N53 C534 45(3)
N41 K1 N53 C534 -135(3)
C11 K1 N53 C534 150(3)
C42 K1 N53 C534 -129(3)
C533 K1 N53 C534 20(3)
C46 K1 N53 C534 -108(3)
Al1 K1 N53 C534 -174(3)
N52 K1 N53 C531 -128(2)
N51 K1 N53 C531 -80(2)
N41 K1 N53 C531 100(2)
C11 K1 N53 C531 26(2)
C42 K1 N53 C531 106(2)
C533 K1 N53 C531 -104(2)
C46 K1 N53 C531 128(2)
Al1 K1 N53 C531 62(2)
N52 K1 N53 C532 104.7(14)
N51 K1 N53 C532 153.4(14)
N41 K1 N53 C532 -26.8(14)
C11 K1 N53 C532 -101.3(14)
C42 K1 N53 C532 -20.9(14)
C533 K1 N53 C532 128.7(17)
C46 K1 N53 C532 0.9(15)
Al1 K1 N53 C532 -65.4(14)
N52 K1 N53 C535 116(3)
N51 K1 N53 C535 165(3)
N41 K1 N53 C535 -16(3)
C11 K1 N53 C535 -90(3)
C42 K1 N53 C535 -10(3)
C533 K1 N53 C535 140(3)
C46 K1 N53 C535 12(3)
Al1 K1 N53 C535 -54(3)
N52 K1 N53 C533 -24.0(8)
N51 K1 N53 C533 24.6(9)
N41 K1 N53 C533 -155.5(8)
C11 K1 N53 C533 130.0(8)
C42 K1 N53 C533 -149.7(8)
C46 K1 N53 C533 -127.8(8)
Al1 K1 N53 C533 165.9(8)
N52 K1 N53 C536 -139(2)
N51 K1 N53 C536 -90(2)
N41 K1 N53 C536 90(2)
C11 K1 N53 C536 15(2)
C42 K1 N53 C536 96(2)
C533 K1 N53 C536 -115(2)
C46 K1 N53 C536 118(2)
Al1 K1 N53 C536 51(2)
C521 N52 C524 C533 -86.5(17)
C523 N52 C524 C533 151.6(15)
C522 N52 C524 C533 89(10)
K1 N52 C524 C533 37.9(19)
N52 C524 C533 N53 -71(2)
N52 C524 C533 K1 -27.6(14)
C534 N53 C533 C524 -70(5)
C531 N53 C533 C524 171(2)
C532 N53 C533 C524 -72(2)
C535 N53 C533 C524 -71(5)
C536 N53 C533 C524 168.6(19)
K1 N53 C533 C524 59.9(15)
C534 N53 C533 K1 -130(5)
C531 N53 C533 K1 111.0(18)
C532 N53 C533 K1 -131.6(17)
C535 N53 C533 K1 -131(5)
C536 N53 C533 K1 108.8(17)
N52 K1 C533 C524 19.7(10)
N53 K1 C533 C524 -127.6(16)
N51 K1 C533 C524 75.7(11)
N41 K1 C533 C524 -88.8(12)
C11 K1 C533 C524 167.6(10)
C42 K1 C533 C524 -91.6(11)
C46 K1 C533 C524 -41.5(15)
Al1 K1 C533 C524 -151.8(9)
N52 K1 C533 N53 147.3(11)
N51 K1 C533 N53 -156.7(9)
N41 K1 C533 N53 38.8(12)
C11 K1 C533 N53 -64.8(10)
C42 K1 C533 N53 36.0(10)
C46 K1 C533 N53 86.1(10)
Al1 K1 C533 N53 -24.2(13)
C521 N52 C522 C534 -83(6)
C523 N52 C522 C534 150(5)
C524 N52 C522 C534 -88(11)
K1 N52 C522 C534 44(6)
C531 N53 C534 C522 147(4)
C532 N53 C534 C522 -101(4)
C535 N53 C534 C522 -100(5)
C533 N53 C534 C522 80(6)
C536 N53 C534 C522 150(3)
K1 N53 C534 C522 24(5)
N52 C522 C534 N53 -51(7)
